data_2202183
loop_
_publ_author_name
'Zhang, Yu-Xia'

_publ_section_title
;
 5-[(2-Hydroxyphenyl)methyleneamino]-1,3,4-thiadiazole-2(3<i>H</i>)-thione
;
_journal_issue 4
_journal_name_full 'Acta Crystallographica Section E'
_journal_page_first o581
_journal_page_last o582
_journal_paper_doi 10.1107/S1600536803006627
_journal_volume 59
_journal_year 2003
_chemical_formula_iupac 'C9 H7 N3 O S2'
_chemical_formula_moiety 'C9 H7 N3 O S2'
_chemical_formula_sum 'C9 H7 N3 O S2'
_chemical_formula_weight 237.30
_chemical_name_systematic
;
5-[(2-Hydroxyphenyl)methleneamino]-1,3,4-thiadiazole-2(3H)-thione
;
_space_group_IT_number 14
_symmetry_cell_setting monoclinic
_symmetry_space_group_name_Hall '-P 2ybc'
_symmetry_space_group_name_H-M 'P 1 21/c 1'
_atom_sites_solution_hydrogens geom
_atom_sites_solution_primary direct
_atom_sites_solution_secondary difmap
_cell_angle_alpha 90
_cell_angle_beta 99.183(6)
_cell_angle_gamma 90
_cell_formula_units_Z 4
_cell_length_a 6.587(3)
_cell_length_b 13.723(5)
_cell_length_c 11.758(5)
_cell_measurement_reflns_used 662
_cell_measurement_temperature 293(2)
_cell_measurement_theta_max 26.0
_cell_measurement_theta_min 3.1
_cell_volume 1049.2(8)
_computing_cell_refinement SMART
_computing_data_collection 'SMART (Bruker, 1998)'
_computing_data_reduction 'SAINT (Bruker, 1998)'
_computing_molecular_graphics 'SHELXTL (Bruker, 1998)'
_computing_publication_material SHELXTL
_computing_structure_refinement 'SHELXL97 (Sheldrick, 1997)'
_computing_structure_solution 'SHELXS97 (Sheldrick, 1997)'
_diffrn_ambient_temperature 293(2)
_diffrn_measured_fraction_theta_full 0.977
_diffrn_measured_fraction_theta_max 0.977
_diffrn_measurement_device_type 'Bruker SMART CCD area-detector'
_diffrn_measurement_method '\f and \w'
_diffrn_radiation_monochromator graphite
_diffrn_radiation_source 'fine-focus sealed tube'
_diffrn_radiation_type MoK\a
_diffrn_radiation_wavelength 0.71073
_diffrn_reflns_av_R_equivalents 0.017
_diffrn_reflns_av_sigmaI/netI 0.033
_diffrn_reflns_limit_h_max 7
_diffrn_reflns_limit_h_min -4
_diffrn_reflns_limit_k_max 16
_diffrn_reflns_limit_k_min -14
_diffrn_reflns_limit_l_max 14
_diffrn_reflns_limit_l_min -12
_diffrn_reflns_number 2862
_diffrn_reflns_theta_full 25.1
_diffrn_reflns_theta_max 25.1
_diffrn_reflns_theta_min 2.3
_diffrn_standards_decay_% 0
_diffrn_standards_interval_count 0
_diffrn_standards_number 0
_exptl_absorpt_coefficient_mu 0.48
_exptl_absorpt_correction_T_max 0.890
_exptl_absorpt_correction_T_min 0.841
_exptl_absorpt_correction_type multi-scan
_exptl_absorpt_process_details '(SADABS; Blessing, 1995; Sheldrick, 1996)'
_exptl_crystal_colour Yellow
_exptl_crystal_density_diffrn 1.502
_exptl_crystal_density_method 'not measured'
_exptl_crystal_description block
_exptl_crystal_F_000 488
_exptl_crystal_size_max 0.30
_exptl_crystal_size_mid 0.25
_exptl_crystal_size_min 0.20
_refine_diff_density_max 0.22
_refine_diff_density_min -0.18
_refine_ls_extinction_method none
_refine_ls_goodness_of_fit_ref 1.06
_refine_ls_hydrogen_treatment constr
_refine_ls_matrix_type full
_refine_ls_number_parameters 137
_refine_ls_number_reflns 1822
_refine_ls_number_restraints 0
_refine_ls_restrained_S_all 1.06
_refine_ls_R_factor_all 0.050
_refine_ls_R_factor_gt 0.034
_refine_ls_shift/su_max <0.001
_refine_ls_shift/su_mean 0.000
_refine_ls_structure_factor_coef Fsqd
_refine_ls_weighting_details 'calc w = 1/[\s^2^(Fo^2^)+(0.0363P)^2^+0.2779P] where P = (Fo^2^+2Fc^2^)/3'
_refine_ls_weighting_scheme calc
_refine_ls_wR_factor_gt 0.077
_refine_ls_wR_factor_ref 0.085
_reflns_number_gt 1440
_reflns_number_total 1822
_reflns_threshold_expression I>2\s(I)
_cod_data_source_file tk6096.cif
_cod_data_source_block I
_cod_depositor_comments
;
The following automatic conversions were performed:

'_exptl_absorpt_correction_type' value 'Multi-scan' changed to
'multi-scan' according to
/home/saulius/struct/CIF-dictionaries/cif_core.dic dictionary named
'cif_core.dic' version 2.4.1 from 2010-06-29.

Automatic conversion script
Id: cif_fix_values 1715 2011-07-08 13:25:40Z adriana 
;
_cod_original_cell_volume 1049.2(7)
_cod_original_sg_symbol_H-M 'P 21/c'
_cod_database_code 2202183
_cod_database_fobs_code 2202183

loop_
_symmetry_equiv_pos_as_xyz
'x, y, z'
'-x, y+1/2, -z+1/2'
'-x, -y, -z'
'x, -y-1/2, z-1/2'

loop_
_atom_site_label
_atom_site_fract_x
_atom_site_fract_y
_atom_site_fract_z
_atom_site_U_iso_or_equiv
_atom_site_adp_type
_atom_site_calc_flag
_atom_site_refinement_flags
_atom_site_occupancy
_atom_site_disorder_assembly
_atom_site_disorder_group
_atom_site_type_symbol
S1 0.02404(9) 0.41301(5) 0.69266(5) 0.0463(2) Uani d . 1 . . S
S2 -0.37268(10) 0.52545(5) 0.68937(5) 0.0553(2) Uani d . 1 . . S
N2 -0.1020(3) 0.36578(15) 0.48081(15) 0.0490(5) Uani d . 1 . . N
N1 0.2126(3) 0.29468(14) 0.54584(15) 0.0451(5) Uani d . 1 . . N
N3 -0.2447(3) 0.42387(14) 0.51818(15) 0.0467(5) Uani d . 1 . . N
H3A -0.3548 0.4395 0.4721 0.056 Uiso calc R 1 . . H
C6 0.5334(3) 0.21686(16) 0.61021(17) 0.0389(5) Uani d . 1 . . C
C5 0.6984(4) 0.20360(16) 0.70044(19) 0.0445(6) Uani d . 1 . . C
H5 0.6946 0.2334 0.7711 0.053 Uiso calc R 1 . . H
C7 0.3638(3) 0.27793(16) 0.62733(18) 0.0413(5) Uani d . 1 . . C
H7 0.3632 0.3061 0.6992 0.050 Uiso calc R 1 . . H
C8 0.0505(4) 0.35235(16) 0.56372(17) 0.0418(6) Uani d . 1 . . C
C9 -0.2142(3) 0.45686(16) 0.62677(18) 0.0422(5) Uani d . 1 . . C
C1 0.5415(4) 0.16994(19) 0.50441(19) 0.0512(6) Uani d . 1 . . C
C4 0.8644(4) 0.14782(18) 0.6865(2) 0.0528(6) Uani d . 1 . . C
H4 0.9729 0.1402 0.7469 0.063 Uiso calc R 1 . . H
O1 0.3886(3) 0.17983(17) 0.41334(14) 0.0781(6) Uani d . 1 . . O
H1 0.2950 0.2121 0.4326 0.117 Uiso calc R 1 . . H
C3 0.8696(5) 0.10311(19) 0.5824(2) 0.0627(8) Uani d . 1 . . C
H3 0.9835 0.0658 0.5727 0.075 Uiso calc R 1 . . H
C2 0.7088(5) 0.1126(2) 0.4918(2) 0.0665(8) Uani d . 1 . . C
H2 0.7134 0.0804 0.4226 0.080 Uiso calc R 1 . . H

loop_
_atom_site_aniso_label
_atom_site_aniso_U_11
_atom_site_aniso_U_22
_atom_site_aniso_U_33
_atom_site_aniso_U_12
_atom_site_aniso_U_13
_atom_site_aniso_U_23
S1 0.0449(4) 0.0553(4) 0.0351(3) 0.0079(3) -0.0048(2) -0.0032(3)
S2 0.0478(4) 0.0715(5) 0.0436(3) 0.0128(3) -0.0018(3) -0.0044(3)
N2 0.0479(12) 0.0623(13) 0.0345(10) 0.0063(10) -0.0005(9) 0.0006(9)
N1 0.0472(12) 0.0529(12) 0.0340(10) 0.0069(10) 0.0025(9) 0.0004(8)
N3 0.0418(11) 0.0608(12) 0.0342(10) 0.0058(10) -0.0040(8) 0.0020(9)
C6 0.0442(13) 0.0413(12) 0.0315(11) 0.0006(10) 0.0066(10) 0.0035(9)
C5 0.0513(14) 0.0470(13) 0.0339(11) 0.0025(12) 0.0032(10) 0.0028(10)
C7 0.0473(14) 0.0471(13) 0.0296(11) -0.0016(11) 0.0063(10) 0.0011(9)
C8 0.0460(14) 0.0476(13) 0.0304(11) -0.0014(11) 0.0017(10) 0.0029(10)
C9 0.0411(13) 0.0455(13) 0.0377(12) -0.0039(11) -0.0011(10) 0.0044(10)
C1 0.0621(17) 0.0565(15) 0.0335(12) 0.0081(13) 0.0030(11) 0.0002(11)
C4 0.0528(15) 0.0550(15) 0.0479(14) 0.0107(13) -0.0001(11) 0.0057(12)
O1 0.0837(15) 0.1076(16) 0.0364(9) 0.0337(13) -0.0111(9) -0.0168(10)
C3 0.0703(19) 0.0609(17) 0.0582(16) 0.0254(15) 0.0145(14) 0.0017(13)
C2 0.086(2) 0.0679(18) 0.0450(14) 0.0236(16) 0.0093(14) -0.0100(13)

loop_
_atom_type_symbol
_atom_type_description
_atom_type_scat_dispersion_real
_atom_type_scat_dispersion_imag
_atom_type_scat_source
C C 0.0033 0.0016 'International Tables Vol C Tables 4.2.6.8 and 6.1.1.4'
H H 0.0000 0.0000 'International Tables Vol C Tables 4.2.6.8 and 6.1.1.4'
N N 0.0061 0.0033 'International Tables Vol C Tables 4.2.6.8 and 6.1.1.4'
O O 0.0106 0.0060 'International Tables Vol C Tables 4.2.6.8 and 6.1.1.4'
S S 0.1246 0.1234 'International Tables Vol C Tables 4.2.6.8 and 6.1.1.4'

loop_
_geom_angle_atom_site_label_1
_geom_angle_atom_site_label_2
_geom_angle_atom_site_label_3
_geom_angle
_geom_angle_publ_flag
C9 S1 C8 89.22(11) ?
C8 N2 N3 109.48(19) ?
C7 N1 C8 121.16(19) yes
C9 N3 N2 120.04(18) ?
C9 N3 H3A 120.0 ?
N2 N3 H3A 120.0 ?
C5 C6 C1 118.3(2) ?
C5 C6 C7 119.69(19) ?
C1 C6 C7 122.0(2) ?
C4 C5 C6 121.3(2) ?
C4 C5 H5 119.3 ?
C6 C5 H5 119.3 ?
N1 C7 C6 121.8(2) yes
N1 C7 H7 119.1 ?
C6 C7 H7 119.1 ?
N2 C8 N1 119.7(2) ?
N2 C8 S1 114.12(18) ?
N1 C8 S1 126.19(16) ?
N3 C9 S2 127.19(17) ?
N3 C9 S1 107.13(17) ?
S2 C9 S1 125.68(13) ?
O1 C1 C2 118.5(2) ?
O1 C1 C6 121.6(2) ?
C2 C1 C6 119.9(2) ?
C5 C4 C3 119.4(2) ?
C5 C4 H4 120.3 ?
C3 C4 H4 120.3 ?
C1 O1 H1 109.5 ?
C4 C3 C2 121.3(3) ?
C4 C3 H3 119.4 ?
C2 C3 H3 119.4 ?
C1 C2 C3 119.8(2) ?
C1 C2 H2 120.1 ?
C3 C2 H2 120.1 ?

loop_
_geom_bond_atom_site_label_1
_geom_bond_atom_site_label_2
_geom_bond_site_symmetry_2
_geom_bond_distance
_geom_bond_publ_flag
S1 C9 . 1.743(2) yes
S1 C8 . 1.762(2) yes
S2 C9 . 1.662(3) yes
N2 C8 . 1.296(3) yes
N2 N3 . 1.358(3) yes
N1 C7 . 1.288(3) yes
N1 C8 . 1.372(3) yes
N3 C9 . 1.339(3) yes
N3 H3A . 0.8600 ?
C6 C5 . 1.404(3) ?
C6 C1 . 1.409(3) ?
C6 C7 . 1.436(3) ?
C5 C4 . 1.366(3) ?
C5 H5 . 0.9300 ?
C7 H7 . 0.9300 ?
C1 O1 . 1.354(3) yes
C1 C2 . 1.382(4) ?
C4 C3 . 1.375(3) ?
C4 H4 . 0.9300 ?
O1 H1 . 0.8200 ?
C3 C2 . 1.383(4) ?
C3 H3 . 0.9300 ?
C2 H2 . 0.9300 ?

loop_
_geom_torsion_atom_site_label_1
_geom_torsion_atom_site_label_2
_geom_torsion_atom_site_label_3
_geom_torsion_atom_site_label_4
_geom_torsion
C8 N2 N3 C9 -0.4(3)
C1 C6 C5 C4 0.8(3)
C7 C6 C5 C4 -178.5(2)
C8 N1 C7 C6 179.3(2)
C5 C6 C7 N1 177.7(2)
C1 C6 C7 N1 -1.6(3)
N3 N2 C8 N1 179.24(19)
N3 N2 C8 S1 -0.6(3)
C7 N1 C8 N2 -178.2(2)
C7 N1 C8 S1 1.6(3)
C9 S1 C8 N2 1.12(19)
C9 S1 C8 N1 -178.8(2)
N2 N3 C9 S2 -178.03(17)
N2 N3 C9 S1 1.2(3)
C8 S1 C9 N3 -1.20(17)
C8 S1 C9 S2 178.05(17)
C5 C6 C1 O1 -179.6(2)
C7 C6 C1 O1 -0.3(4)
C5 C6 C1 C2 0.1(4)
C7 C6 C1 C2 179.4(2)
C6 C5 C4 C3 -0.5(4)
C5 C4 C3 C2 -0.8(4)
O1 C1 C2 C3 178.4(3)
C6 C1 C2 C3 -1.3(4)
C4 C3 C2 C1 1.7(5)

loop_
_cod_related_entry_id
_cod_related_entry_database
_cod_related_entry_code
1 ChemSpider 30654693
